data_7223912
loop_
_publ_author_name
'Vasisht, Karan'
'chadha, kunal'
'Karan, Maninder'
'Chadha, Renu'
'Bhalla, Yashika'
'Jena, Ashish'

_publ_section_title
;
 Enhancing biopharmaceutical parameters of bioflavonoid quercetin by
 cocrystallization.
;
_journal_name_full CrystEngComm
_journal_paper_doi 10.1039/C5CE01899D
_journal_year 2016
_chemical_compound_source flavonoids
_chemical_formula_moiety 'C15 H10 O7, C6 H6 N2 O'
_chemical_formula_sum 'C21 H16 N2 O8'
_chemical_formula_weight 424.36
_chemical_melting_point 498.07
_chemical_name_common QUER-NICO
_chemical_name_systematic 'Quercetin-NIcotinamide cocrystal'
_chemical_properties_physical Hygroscopic
_space_group_crystal_system monoclinic
_space_group_IT_number 14
_space_group_name_Hall '-P 2yab'
_space_group_name_H-M_alt 'P 1 21/a 1'
_audit_creation_date 2014-08-16
_audit_creation_method 'Materials Studio'
_audit_update_record
;
2015-09-24 deposited with the CCDC.
2016-01-15 downloaded from the CCDC.
;
_cell_angle_alpha 90.0000
_cell_angle_beta 112.6259
_cell_angle_gamma 90.0000
_cell_formula_units_Z 4
_cell_length_a 24.5332
_cell_length_b 5.2575
_cell_length_c 22.0935
_cell_measurement_reflns_used 435
_cell_measurement_temperature 298.15
_cell_measurement_theta_max 49.9864
_cell_measurement_theta_min 3.5084
_cell_volume 2630.370
_diffrn_ambient_temperature 298.15
_diffrn_measurement_device_type 'PANalytical X'Pert PRO'
_diffrn_radiation_monochromator none
_diffrn_radiation_probe x-ray
_diffrn_radiation_type 'Cu K/a~1~'
_diffrn_radiation_wavelength 1.5046
_diffrn_reflns_limit_h_max 12
_diffrn_reflns_limit_h_min 0
_diffrn_reflns_limit_k_max 2
_diffrn_reflns_limit_k_min 0
_diffrn_reflns_limit_l_max 10
_diffrn_reflns_limit_l_min -10
_diffrn_reflns_number 3250
_diffrn_reflns_theta_max 49.9864
_diffrn_reflns_theta_min 3.5084
_diffrn_source 'ceramic X-Ray tube'
_diffrn_source_type 'long fine focus'
_exptl_crystal_colour 'pale yellow'
_exptl_crystal_density_method 'not measured'
_exptl_crystal_F_000 880
_exptl_crystal_recrystallization_method 'Re-crystallisation from solvent: ethanol'
_pd_char_colour yellow
_pd_proc_ls_background_function 'polynomial order'
_pd_proc_ls_profile_function pseudo-Voigt
_pd_proc_ls_prof_R_factor 6.38
_pd_proc_ls_prof_wR_factor 8.37
_refine_ls_matrix_type full
_refine_ls_number_reflns 870
_refine_ls_number_restraints 0
_cod_data_source_file c5ce01899d2.cif
_cod_data_source_block publication_text
_cod_original_cell_volume 2630.37
_cod_original_sg_symbol_H-M 'P 21/a'
_cod_database_code 7223912

loop_
_space_group_symop_id
_space_group_symop_operation_xyz
1 x,y,z
2 1/2-x,1/2+y,-z
3 -x,-y,-z
4 1/2+x,1/2-y,z

loop_
_atom_site_label
_atom_site_type_symbol
_atom_site_fract_x
_atom_site_fract_y
_atom_site_fract_z
C1 C 0.84856 -0.10811 0.07097
C2 C 0.81568 -0.31247 0.07748
C3 C 0.82806 -0.41434 0.13927
C4 C 0.87216 -0.31090 0.19390
C5 C 0.90626 -0.10457 0.18813
C6 C 0.89282 -0.00525 0.12534
O7 O 0.92169 0.20818 0.11594
C8 C 0.97887 0.24163 0.15919
C9 C 0.99748 0.16855 0.22327
C10 C 0.95547 0.01750 0.24575
C11 C 1.06350 0.38348 0.05152
C12 C 1.02762 0.26597 0.07874
C13 C 1.01909 0.37084 0.13231
C14 C 1.04774 0.59752 0.15955
C15 C 1.08187 0.72054 0.13136
C16 C 1.08877 0.62121 0.07633
O17 O 1.07166 0.26357 0.00054
O18 O 1.12060 0.75310 0.04690
O19 O 1.05315 0.22774 0.26707
O20 O 0.77039 -0.41117 0.02459
O21 O 0.87993 -0.42270 0.25320
H22 H 0.83903 -0.02391 0.02241
H23 H 0.80226 -0.57660 0.14523
H24 H 1.00573 0.08652 0.05720
H25 H 1.04256 0.68292 0.20243
H26 H 1.10366 0.89999 0.15293
H27 H 1.08111 0.39364 -0.02410
H28 H 1.10324 0.91899 0.03659
H29 H 1.08257 0.17695 0.25096
H30 H 0.75195 -0.26941 -0.00314
H31 H 0.87905 -0.29119 0.28305
O32 O 0.98793 -0.16848 0.28900
C1 C 0.65144 0.39189 0.92903
C2 C 0.68432 0.18753 0.92252
C3 C 0.67194 0.08566 0.86073
C4 C 0.62784 0.18910 0.80610
C5 C 0.59374 0.39543 0.81187
C6 C 0.60718 0.49475 0.87466
O7 O 0.57831 0.70818 0.88406
C8 C 0.52113 0.74163 0.84081
C9 C 0.50252 0.66855 0.77673
C10 C 0.54453 0.51750 0.75425
C11 C 0.43650 0.88348 0.94848
C12 C 0.47238 0.76597 0.92126
C13 C 0.48091 0.87084 0.86769
C14 C 0.45226 1.09752 0.84045
C15 C 0.41813 1.22054 0.86864
C16 C 0.41123 1.12121 0.92367
O17 O 0.42834 0.76357 0.99946
O18 O 0.37940 1.25310 0.95310
O19 O 0.44685 0.72774 0.73293
O20 O 0.72961 0.08883 0.97541
O21 O 0.62007 0.07730 0.74680
H22 H 0.66097 0.47609 0.97759
H23 H 0.69774 -0.07660 0.85477
H24 H 0.49427 0.58652 0.94280
H25 H 0.45744 1.18292 0.79757
H26 H 0.39634 1.39999 0.84707
H27 H 0.41889 0.89364 1.02410
H28 H 0.39676 1.41899 0.96341
H29 H 0.41743 0.67695 0.74904
H30 H 0.74805 0.23059 1.00314
H31 H 0.62095 0.20881 0.71695
O32 O 0.51207 0.33152 0.71100
C1 C 0.15144 1.10811 0.92903
C2 C 0.18432 1.31247 0.92252
C3 C 0.17194 1.41434 0.86073
C4 C 0.12784 1.31090 0.80610
C5 C 0.09374 1.10457 0.81187
C6 C 0.10718 1.00525 0.87466
O7 O 0.07831 0.79182 0.88406
C8 C 0.02113 0.75837 0.84081
C9 C 0.00252 0.83145 0.77673
C10 C 0.04453 0.98250 0.75425
C11 C -0.06350 0.61652 0.94848
C12 C -0.02762 0.73403 0.92126
C13 C -0.01909 0.62916 0.86769
C14 C -0.04774 0.40248 0.84045
C15 C -0.08187 0.27946 0.86864
C16 C -0.08877 0.37879 0.92367
O17 O -0.07166 0.73643 0.99946
O18 O -0.12060 0.24690 0.95310
O19 O -0.05315 0.77226 0.73293
O20 O 0.22961 1.41117 0.97541
O21 O 0.12007 1.42270 0.74680
H22 H 0.16097 1.02391 0.97759
H23 H 0.19774 1.57660 0.85477
H24 H -0.00573 0.91348 0.94280
H25 H -0.04256 0.31708 0.79757
H26 H -0.10366 0.10001 0.84707
H27 H -0.08111 0.60636 1.02410
H28 H -0.10324 0.08101 0.96341
H29 H -0.08257 0.82305 0.74904
H30 H 0.24805 1.26941 1.00314
H31 H 0.12095 1.29119 0.71695
O32 O 0.01207 1.16848 0.71100
C1 C 0.34856 0.60811 0.07097
C2 C 0.31568 0.81247 0.07748
C3 C 0.32806 0.91434 0.13927
C4 C 0.37216 0.81090 0.19390
C5 C 0.40626 0.60457 0.18813
C6 C 0.39282 0.50525 0.12534
O7 O 0.42169 0.29182 0.11594
C8 C 0.47887 0.25837 0.15919
C9 C 0.49748 0.33145 0.22327
C10 C 0.45547 0.48250 0.24575
C11 C 0.56350 0.11652 0.05152
C12 C 0.52762 0.23403 0.07874
C13 C 0.51909 0.12916 0.13231
C14 C 0.54774 -0.09752 0.15955
C15 C 0.58187 -0.22054 0.13136
C16 C 0.58877 -0.12121 0.07633
O17 O 0.57166 0.23643 0.00054
O18 O 0.62060 -0.25310 0.04690
O19 O 0.55315 0.27226 0.26707
O20 O 0.27039 0.91117 0.02459
O21 O 0.37993 0.92270 0.25320
H22 H 0.33903 0.52391 0.02241
H23 H 0.30226 1.07660 0.14523
H24 H 0.50573 0.41348 0.05720
H25 H 0.54256 -0.18292 0.20243
H26 H 0.60366 -0.39999 0.15293
H27 H 0.58111 0.10636 -0.02410
H28 H 0.60324 -0.41899 0.03659
H29 H 0.58257 0.32305 0.25096
H30 H 0.25195 0.76941 -0.00314
H31 H 0.37905 0.79119 0.28305
O32 O 0.48793 0.66848 0.28900
C33 C 0.77066 0.34602 0.68125
C34 C 0.72661 0.19082 0.63937
C35 C 0.66950 0.21479 0.63781
N36 N 0.65518 0.38258 0.67513
C37 C 0.69785 0.53300 0.71538
C38 C 0.75692 0.51974 0.72083
C39 C 0.80348 0.68566 0.76724
N40 N 0.79840 0.70303 0.82638
O41 O 0.84394 0.79293 0.75879
H42 H 0.81590 0.32649 0.68300
H43 H 0.73608 0.04983 0.60795
H44 H 0.63282 0.09657 0.60570
H45 H 0.68209 0.66722 0.74314
H46 H 0.77129 0.58302 0.83671
H47 H 0.83645 0.75539 0.86254
C33 C 0.22934 0.65398 0.31875
C34 C 0.27339 0.80918 0.36063
C35 C 0.33050 0.78521 0.36219
N36 N 0.34482 0.61742 0.32487
C37 C 0.30215 0.46700 0.28462
C38 C 0.24308 0.48026 0.27917
C39 C 0.19652 0.31434 0.23276
N40 N 0.20160 0.29697 0.17362
O41 O 0.15606 0.20707 0.24121
H42 H 0.18410 0.67351 0.31700
H43 H 0.26392 0.95017 0.39205
H44 H 0.36718 0.90343 0.39430
H45 H 0.31791 0.33278 0.25686
H46 H 0.22871 0.41698 0.16329
H47 H 0.16355 0.24461 0.13746
C33 C 0.27066 1.15398 0.68125
C34 C 0.22661 1.30918 0.63937
C35 C 0.16950 1.28521 0.63781
N36 N 0.15518 1.11742 0.67513
C37 C 0.19785 0.96700 0.71538
C38 C 0.25692 0.98026 0.72083
C39 C 0.30348 0.81434 0.76724
N40 N 0.29840 0.79697 0.82638
O41 O 0.34394 0.70707 0.75879
H42 H 0.31590 1.17351 0.68300
H43 H 0.23608 1.45017 0.60795
H44 H 0.13282 1.40343 0.60570
H45 H 0.18209 0.83278 0.74314
H46 H 0.27129 0.91698 0.83671
H47 H 0.33645 0.74461 0.86254
C33 C 0.72934 -0.15398 0.31875
C34 C 0.77339 -0.30918 0.36063
C35 C 0.83050 -0.28521 0.36219
N36 N 0.84482 -0.11742 0.32487
C37 C 0.80215 0.03300 0.28462
C38 C 0.74308 0.01974 0.27917
C39 C 0.69652 0.18566 0.23276
N40 N 0.70160 0.20303 0.17362
O41 O 0.65606 0.29293 0.24121
H42 H 0.68410 -0.17351 0.31700
H43 H 0.76392 -0.45017 0.39205
H44 H 0.86718 -0.40343 0.39430
H45 H 0.81791 0.16722 0.25686
H46 H 0.72871 0.08302 0.16329
H47 H 0.66355 0.25539 0.13746

loop_
_geom_bond_atom_site_label_1
_geom_bond_atom_site_label_2
_geom_bond_distance
_ccdc_geom_bond_type
C1 C2 1.384 S
C1 C6 1.382 D
C1 H22 1.099 S
C2 C3 1.387 D
C2 O20 1.368 S
C3 C4 1.385 S
C3 H23 1.100 S
C4 C5 1.405 D
C4 O21 1.381 S
C5 C6 1.398 S
C5 C10 1.519 S
C6 O7 1.385 S
O7 C8 1.371 S
C8 C9 1.365 D
C8 C13 1.496 S
C9 C10 1.527 S
C9 O19 1.372 S
C10 O32 1.385 D
C11 C12 1.388 S
C11 C16 1.409 D
C11 O17 1.371 S
C12 C13 1.393 D
C12 H24 1.099 S
C13 C14 1.397 S
C14 C15 1.381 D
C14 H25 1.099 S
C15 C16 1.392 S
C15 H26 1.099 S
C16 O18 1.380 S
O17 H27 0.957 S
O18 H28 0.959 S
O19 H29 0.957 S
O20 H30 0.960 S
O21 H31 0.962 S
C33 C34 1.386 D
C33 C38 1.393 S
C33 H42 1.100 S
C34 C35 1.394 S
C34 H43 1.100 S
C35 N36 1.343 D
C35 H44 1.099 S
N36 C37 1.340 S
C37 C38 1.409 D
C37 H45 1.098 S
C38 C39 1.489 S
C39 N40 1.362 S
C39 O41 1.217 D
N40 H46 1.005 S
N40 H47 1.006 S
